data_7218728
loop_
_publ_author_name
'Chen, Wen-Bin'
'Li, Zhi-Xin'
'Ouyang, Zhi-Jian'
'Lin, Wen-Ning'
'Yang, Liu'
'Dong, Wen'

_publ_section_title
;
 Syntheses, Supramolecular Structures, Magnetic and Photochromic
 Properties of Six Lanthanide Complexes Based on 5-Azotetrazolyl Salicylic
 Acid Ligand
;
_journal_name_full 'RSC Adv.'
_journal_paper_doi 10.1039/C4RA09951F
_journal_year 2014
_chemical_formula_sum 'C32 H46 Ho2 N24 O26'
_chemical_formula_weight 1512.79
_chemical_name_systematic
; 
 ? 
;
_space_group_IT_number 2
_symmetry_cell_setting triclinic
_symmetry_space_group_name_Hall '-P 1'
_symmetry_space_group_name_H-M 'P -1'
_atom_sites_solution_hydrogens geom
_atom_sites_solution_primary direct
_atom_sites_solution_secondary difmap
_audit_creation_method SHELXL-97
_cell_angle_alpha 110.378(3)
_cell_angle_beta 94.930(4)
_cell_angle_gamma 104.916(3)
_cell_formula_units_Z 1
_cell_length_a 9.6936(4)
_cell_length_b 11.9920(4)
_cell_length_c 12.8118(4)
_cell_measurement_reflns_used 8330
_cell_measurement_temperature 293(2)
_cell_measurement_theta_max 27.60
_cell_measurement_theta_min 1.40
_cell_volume 1323.48(9)
_computing_cell_refinement 'Bruker SMART'
_computing_data_collection 'Bruker SMART'
_computing_data_reduction 'Bruker SMART'
_computing_molecular_graphics 'Bruker SHELXTL'
_computing_publication_material 'Bruker SHELXTL'
_computing_structure_refinement 'SHELXL-97 (Sheldrick, 1997)'
_computing_structure_solution 'SHELXS-97 (Sheldrick, 1990)'
_diffrn_ambient_temperature 293(2)
_diffrn_detector_area_resol_mean none
_diffrn_measured_fraction_theta_full 0.988
_diffrn_measured_fraction_theta_max 0.988
_diffrn_measurement_device_type 'CCD area detector'
_diffrn_measurement_method 'phi and omega scans'
_diffrn_radiation_monochromator graphite
_diffrn_radiation_source 'fine-focus sealed tube'
_diffrn_radiation_type MoK\a
_diffrn_radiation_wavelength 0.71073
_diffrn_reflns_av_R_equivalents 0.0339
_diffrn_reflns_av_sigmaI/netI 0.0408
_diffrn_reflns_limit_h_max 12
_diffrn_reflns_limit_h_min -12
_diffrn_reflns_limit_k_max 15
_diffrn_reflns_limit_k_min -15
_diffrn_reflns_limit_l_max 16
_diffrn_reflns_limit_l_min -16
_diffrn_reflns_number 20025
_diffrn_reflns_theta_full 27.60
_diffrn_reflns_theta_max 27.60
_diffrn_reflns_theta_min 1.73
_diffrn_standards_decay_% none
_diffrn_standards_interval_count none
_diffrn_standards_interval_time none
_diffrn_standards_number none
_exptl_absorpt_coefficient_mu 3.076
_exptl_absorpt_correction_T_max 0.557
_exptl_absorpt_correction_T_min 0.370
_exptl_absorpt_correction_type empirical
_exptl_absorpt_process_details SADABS
_exptl_crystal_colour yellow
_exptl_crystal_density_diffrn 1.898
_exptl_crystal_density_meas ?
_exptl_crystal_density_method 'not measured'
_exptl_crystal_description block
_exptl_crystal_F_000 748.0
_exptl_crystal_size_max 0.36
_exptl_crystal_size_mid 0.28
_exptl_crystal_size_min 0.19
_refine_diff_density_max 0.752
_refine_diff_density_min -0.734
_refine_diff_density_rms 0.183
_refine_ls_extinction_coef 0.0011(1)
_refine_ls_extinction_expression Fc^*^=kFc[1+0.001xFc^2^\l^3^/sin(2\q)]^-1/4^
_refine_ls_extinction_method SHELXL
_refine_ls_goodness_of_fit_ref 1.045
_refine_ls_hydrogen_treatment mixed
_refine_ls_matrix_type full
_refine_ls_number_parameters 388
_refine_ls_number_reflns 6153
_refine_ls_number_restraints 0
_refine_ls_restrained_S_all 1.045
_refine_ls_R_factor_all 0.0397
_refine_ls_R_factor_gt 0.0337
_refine_ls_shift/su_max 0.023
_refine_ls_shift/su_mean 0.005
_refine_ls_structure_factor_coef Fsqd
_refine_ls_weighting_details 'calc w=1/[\s^2^(Fo^2^)+(0.0740P)^2^+0.0000P] where P=(Fo^2^+2Fc^2^)/3'
_refine_ls_weighting_scheme calc
_refine_ls_wR_factor_gt 0.1015
_refine_ls_wR_factor_ref 0.1058
_reflns_number_gt 5424
_reflns_number_total 6153
_reflns_threshold_expression >2sigma(I)
_cod_data_source_file c4ra09951f2.cif
_cod_data_source_block 3
_cod_depositor_comments
;
The following automatic conversions were performed:

'_exptl_crystal_density_meas' value 'not measured' was changed to '?'
- the value is perceived as not measured.

Automatic conversion script
Id: cif_fix_values 3008 2015-01-20 13:52:24Z robertas 
;
_cod_original_cell_volume 1323.48(8)
_cod_original_sg_symbol_H-M P-1
_cod_database_code 7218728

loop_
_symmetry_equiv_pos_as_xyz
'x, y, z'
'-x, -y, -z'

loop_
_atom_site_label
_atom_site_type_symbol
_atom_site_fract_x
_atom_site_fract_y
_atom_site_fract_z
_atom_site_U_iso_or_equiv
_atom_site_adp_type
_atom_site_occupancy
_atom_site_symmetry_multiplicity
_atom_site_calc_flag
_atom_site_refinement_flags
Ho1 Ho 0.472897(18) 0.200569(18) 1.118888(14) 0.02301(9) Uani 1 1 d .
O1 O 0.3763(3) 0.3509(3) 1.2506(2) 0.0279(7) Uani 1 1 d .
O2 O 0.2686(3) 0.2739(3) 1.0723(3) 0.0318(7) Uani 1 1 d .
O3 O 0.0662(4) 0.3462(4) 1.0069(3) 0.0422(9) Uani 1 1 d .
H1 H 0.1261 0.3081 1.0013 0.063 Uiso 1 1 calc R
O4 O 0.4799(3) -0.0425(3) 0.8324(3) 0.0313(7) Uani 1 1 d .
O5 O 0.3929(3) 0.1091(3) 0.9255(2) 0.0306(7) Uani 1 1 d .
O6 O 0.2116(4) 0.1741(4) 0.8132(3) 0.0456(10) Uani 1 1 d .
H2 H 0.2734 0.1906 0.8687 0.068 Uiso 1 1 calc R
O7 O 0.6308(3) 0.3051(3) 1.2977(3) 0.0287(7) Uani 1 1 d .
O8 O 0.2639(4) 0.0812(3) 1.1578(3) 0.0416(9) Uani 1 1 d .
O9 O 0.5797(4) 0.3856(3) 1.0894(3) 0.0339(7) Uani 1 1 d G
O10 O 0.6918(3) 0.1771(4) 1.0604(3) 0.0373(8) Uani 1 1 d .
O11 O 0.3966(6) 0.2555(7) 0.4265(4) 0.0772(17) Uani 1 1 d G
H27 H 0.4570 0.2800 0.3902 0.116 Uiso 1 1 d G
H28 H 0.3079 0.2377 0.3917 0.116 Uiso 1 1 d G
O12 O 0.6792(4) 0.5526(4) 0.4039(3) 0.0461(9) Uani 1 1 d .
O13 O 0.1975(4) 0.8400(4) 0.1310(3) 0.0458(9) Uani 1 1 d .
C1 C 0.1769(4) 0.4173(4) 1.2029(3) 0.0231(8) Uani 1 1 d .
C2 C 0.0733(5) 0.4135(4) 1.1173(4) 0.0284(9) Uani 1 1 d .
C3 C -0.0235(5) 0.4821(5) 1.1445(4) 0.0369(11) Uani 1 1 d .
H3 H -0.0906 0.4804 1.0871 0.044 Uiso 1 1 calc R
C4 C -0.0204(5) 0.5518(5) 1.2548(4) 0.0353(11) Uani 1 1 d .
H4 H -0.0858 0.5971 1.2725 0.042 Uiso 1 1 calc R
C5 C 0.0812(5) 0.5558(4) 1.3420(4) 0.0270(9) Uani 1 1 d .
C6 C 0.1787(5) 0.4894(4) 1.3145(4) 0.0258(9) Uani 1 1 d .
H5 H 0.2471 0.4930 1.3721 0.031 Uiso 1 1 calc R
C7 C 0.2801(4) 0.3449(4) 1.1750(4) 0.0245(9) Uani 1 1 d .
C8 C 0.0136(4) 0.7392(4) 1.6023(4) 0.0266(9) Uani 1 1 d .
C9 C 0.3371(4) 0.0275(4) 0.7257(3) 0.0232(8) Uani 1 1 d .
C10 C 0.2436(5) 0.0988(4) 0.7205(4) 0.0275(9) Uani 1 1 d .
C11 C 0.1797(5) 0.0899(5) 0.6155(4) 0.0353(11) Uani 1 1 d .
H6 H 0.1176 0.1366 0.6120 0.042 Uiso 1 1 calc R
C12 C 0.2066(5) 0.0139(5) 0.5176(4) 0.0343(11) Uani 1 1 d .
H7 H 0.1626 0.0092 0.4482 0.041 Uiso 1 1 calc R
C13 C 0.2991(5) -0.0567(4) 0.5204(4) 0.0280(9) Uani 1 1 d .
C14 C 0.3640(5) -0.0486(4) 0.6252(3) 0.0254(9) Uani 1 1 d .
H8 H 0.4265 -0.0952 0.6278 0.030 Uiso 1 1 calc R
C15 C 0.4078(4) 0.0302(4) 0.8348(3) 0.0221(8) Uani 1 1 d .
C16 C 0.4217(5) -0.2685(4) 0.3110(4) 0.0269(9) Uani 1 1 d .
N1 N 0.0941(4) 0.6246(4) 1.4591(3) 0.0295(8) Uani 1 1 d .
N2 N -0.0060(4) 0.6722(4) 1.4848(3) 0.0299(8) Uani 1 1 d .
N3 N 0.1182(4) 0.7517(4) 1.6832(3) 0.0288(8) Uani 1 1 d .
N4 N 0.0863(4) 0.8192(4) 1.7796(3) 0.0306(8) Uani 1 1 d .
N5 N -0.0337(4) 0.8451(4) 1.7563(3) 0.0323(9) Uani 1 1 d .
N6 N -0.0821(4) 0.7957(4) 1.6446(3) 0.0315(9) Uani 1 1 d .
N7 N 0.3204(4) -0.1328(4) 0.4141(3) 0.0314(8) Uani 1 1 d .
N8 N 0.4058(4) -0.1947(4) 0.4182(3) 0.0289(8) Uani 1 1 d .
N9 N 0.5039(4) -0.3437(4) 0.3020(3) 0.0353(9) Uani 1 1 d .
N10 N 0.4941(5) -0.3998(4) 0.1891(4) 0.0387(10) Uani 1 1 d .
N11 N 0.4102(5) -0.3588(4) 0.1364(3) 0.0370(10) Uani 1 1 d .
H9 H 0.3896 -0.3821 0.0639 0.044 Uiso 1 1 calc R
N12 N 0.3608(4) -0.2759(4) 0.2100(3) 0.0325(9) Uani 1 1 d .
H8A H 0.2422 0.0038 1.1435 0.049 Uiso 1 1 d R
H8B H 0.1868 0.1026 1.1678 0.049 Uiso 1 1 d R
H10A H 0.7670 0.1883 1.1055 0.049 Uiso 1 1 d R
H10B H 0.7166 0.1908 1.0026 0.049 Uiso 1 1 d R
H13A H 0.1140 0.7864 0.0990 0.049 Uiso 1 1 d R
H13B H 0.2447 0.8120 0.1696 0.049 Uiso 1 1 d R
H7A H 0.7035 0.2830 1.3139 0.049 Uiso 1 1 d R
H7B H 0.6460 0.3815 1.3372 0.049 Uiso 1 1 d R
H12A H 0.6564 0.5898 0.3646 0.049 Uiso 1 1 d R
H12B H 0.7694 0.5848 0.4324 0.049 Uiso 1 1 d R
H9A H 0.6618 0.3884 1.1042 0.049 Uiso 1 1 d R
H9B H 0.5564 0.4481 1.1223 0.049 Uiso 1 1 d R

loop_
_atom_site_aniso_label
_atom_site_aniso_U_11
_atom_site_aniso_U_22
_atom_site_aniso_U_33
_atom_site_aniso_U_23
_atom_site_aniso_U_13
_atom_site_aniso_U_12
Ho1 0.02477(13) 0.02844(14) 0.01873(12) 0.00688(8) 0.00544(7) 0.01561(9)
O1 0.0285(15) 0.0325(18) 0.0246(15) 0.0071(13) 0.0041(12) 0.0183(13)
O2 0.0352(16) 0.0366(19) 0.0243(15) 0.0045(13) 0.0047(12) 0.0227(15)
O3 0.0421(19) 0.058(3) 0.0269(17) 0.0068(16) 0.0010(14) 0.0314(18)
O4 0.0381(17) 0.0346(19) 0.0265(15) 0.0113(13) 0.0035(13) 0.0212(15)
O5 0.0334(16) 0.0374(19) 0.0238(15) 0.0074(13) 0.0060(12) 0.0216(15)
O6 0.055(2) 0.049(2) 0.0339(18) 0.0028(16) 0.0021(16) 0.039(2)
O7 0.0238(14) 0.0310(18) 0.0296(16) 0.0058(13) 0.0015(12) 0.0148(13)
O8 0.0311(17) 0.0314(19) 0.073(3) 0.0236(18) 0.0238(17) 0.0182(15)
O9 0.0376(18) 0.037(2) 0.0347(17) 0.0161(15) 0.0129(14) 0.0192(15)
O10 0.0290(16) 0.060(2) 0.0298(17) 0.0165(16) 0.0092(13) 0.0247(16)
O11 0.071(3) 0.134(5) 0.053(3) 0.051(3) 0.020(2) 0.051(4)
O12 0.0389(19) 0.043(2) 0.049(2) 0.0084(18) -0.0077(16) 0.0173(17)
O13 0.041(2) 0.048(2) 0.056(2) 0.032(2) 0.0045(17) 0.0114(18)
C1 0.0218(18) 0.023(2) 0.026(2) 0.0089(16) 0.0040(15) 0.0096(16)
C2 0.032(2) 0.030(2) 0.026(2) 0.0100(18) 0.0065(17) 0.0158(19)
C3 0.032(2) 0.052(3) 0.038(3) 0.019(2) 0.0055(19) 0.029(2)
C4 0.035(2) 0.042(3) 0.039(3) 0.016(2) 0.010(2) 0.026(2)
C5 0.027(2) 0.028(2) 0.028(2) 0.0097(18) 0.0070(16) 0.0122(18)
C6 0.0240(19) 0.026(2) 0.028(2) 0.0091(17) 0.0050(16) 0.0116(17)
C7 0.0217(19) 0.024(2) 0.031(2) 0.0118(17) 0.0084(16) 0.0099(17)
C8 0.0209(19) 0.027(2) 0.033(2) 0.0092(18) 0.0075(16) 0.0107(17)
C9 0.0214(18) 0.023(2) 0.0238(19) 0.0086(16) 0.0015(15) 0.0060(16)
C10 0.025(2) 0.029(2) 0.028(2) 0.0080(18) 0.0027(16) 0.0141(18)
C11 0.034(2) 0.035(3) 0.040(3) 0.014(2) 0.002(2) 0.018(2)
C12 0.039(2) 0.033(3) 0.027(2) 0.0112(19) -0.0053(18) 0.010(2)
C13 0.031(2) 0.027(2) 0.024(2) 0.0082(17) 0.0053(16) 0.0090(18)
C14 0.029(2) 0.026(2) 0.023(2) 0.0088(17) 0.0050(16) 0.0126(18)
C15 0.0224(18) 0.023(2) 0.0189(18) 0.0042(15) 0.0047(14) 0.0087(16)
C16 0.029(2) 0.027(2) 0.025(2) 0.0117(18) 0.0044(16) 0.0083(18)
N1 0.0270(18) 0.029(2) 0.0310(19) 0.0061(16) 0.0062(15) 0.0140(16)
N2 0.0281(18) 0.032(2) 0.0320(19) 0.0106(16) 0.0076(15) 0.0147(16)
N3 0.0229(17) 0.035(2) 0.0281(18) 0.0071(16) 0.0055(14) 0.0144(16)
N4 0.0268(18) 0.035(2) 0.0289(19) 0.0079(16) 0.0058(15) 0.0141(16)
N5 0.0309(19) 0.036(2) 0.036(2) 0.0133(17) 0.0127(16) 0.0194(17)
N6 0.0288(19) 0.036(2) 0.032(2) 0.0076(17) 0.0100(15) 0.0195(17)
N7 0.036(2) 0.032(2) 0.0242(18) 0.0091(16) 0.0034(15) 0.0093(17)
N8 0.0320(19) 0.031(2) 0.0211(17) 0.0091(15) 0.0040(14) 0.0066(16)
N9 0.038(2) 0.037(2) 0.035(2) 0.0170(18) 0.0074(17) 0.0148(18)
N10 0.049(2) 0.034(2) 0.038(2) 0.0137(19) 0.0182(19) 0.018(2)
N11 0.056(3) 0.037(2) 0.0223(18) 0.0110(17) 0.0129(17) 0.021(2)
N12 0.046(2) 0.032(2) 0.0238(18) 0.0116(16) 0.0089(16) 0.0177(18)

loop_
_atom_type_symbol
_atom_type_description
_atom_type_scat_dispersion_real
_atom_type_scat_dispersion_imag
_atom_type_scat_source
C C 0.0033 0.0016 'International Tables Vol C Tables 4.2.6.8 and 6.1.1.4'
H H 0.0000 0.0000 'International Tables Vol C Tables 4.2.6.8 and 6.1.1.4'
Ho Ho -0.2175 4.6783 'International Tables Vol C Tables 4.2.6.8 and 6.1.1.4'
N N 0.0061 0.0033 'International Tables Vol C Tables 4.2.6.8 and 6.1.1.4'
O O 0.0106 0.0060 'International Tables Vol C Tables 4.2.6.8 and 6.1.1.4'

loop_
_geom_angle_atom_site_label_1
_geom_angle_atom_site_label_2
_geom_angle_atom_site_label_3
_geom_angle
_geom_angle_site_symmetry_1
_geom_angle_site_symmetry_3
O5 Ho1 O4 104.38(11) . 2_657
O5 Ho1 O7 160.71(12) . .
O4 Ho1 O7 75.03(11) 2_657 .
O5 Ho1 O8 94.15(13) . .
O4 Ho1 O8 68.59(12) 2_657 .
O7 Ho1 O8 103.26(13) . .
O5 Ho1 O10 80.07(11) . .
O4 Ho1 O10 73.21(12) 2_657 .
O7 Ho1 O10 81.38(11) . .
O8 Ho1 O10 138.55(13) . .
O5 Ho1 O9 85.79(12) . .
O4 Ho1 O9 144.73(12) 2_657 .
O7 Ho1 O9 84.53(12) . .
O8 Ho1 O9 145.43(12) . .
O10 Ho1 O9 75.56(12) . .
O5 Ho1 O1 124.96(10) . .
O4 Ho1 O1 118.93(11) 2_657 .
O7 Ho1 O1 68.97(10) . .
O8 Ho1 O1 73.79(12) . .
O10 Ho1 O1 141.78(12) . .
O9 Ho1 O1 78.04(11) . .
O5 Ho1 O2 72.21(10) . .
O4 Ho1 O2 141.03(12) 2_657 .
O7 Ho1 O2 120.66(10) . .
O8 Ho1 O2 72.91(12) . .
O10 Ho1 O2 140.02(12) . .
O9 Ho1 O2 74.22(11) . .
O1 Ho1 O2 52.80(10) . .
O5 Ho1 C7 98.80(12) . .
O4 Ho1 C7 134.62(12) 2_657 .
O7 Ho1 C7 94.64(12) . .
O8 Ho1 C7 71.31(12) . .
O10 Ho1 C7 150.07(13) . .
O9 Ho1 C7 74.54(12) . .
O1 Ho1 C7 26.19(11) . .
O2 Ho1 C7 26.61(11) . .
C7 O1 Ho1 94.3(3) . .
C7 O2 Ho1 92.8(3) . .
C2 O3 H1 109.5 . .
C15 O4 Ho1 150.9(3) . 2_657
C15 O5 Ho1 144.0(3) . .
C10 O6 H2 109.5 . .
Ho1 O7 H7A 121.7 . .
Ho1 O7 H7B 122.8 . .
H7A O7 H7B 109.9 . .
Ho1 O8 H8A 125.1 . .
Ho1 O8 H8B 124.5 . .
H8A O8 H8B 107.8 . .
Ho1 O9 H9A 97.0 . .
Ho1 O9 H9B 118.4 . .
H9A O9 H9B 118.1 . .
Ho1 O10 H10A 123.2 . .
Ho1 O10 H10B 122.0 . .
H10A O10 H10B 109.0 . .
H27 O11 H28 111.1 . .
H12A O12 H12B 108.8 . .
H13A O13 H13B 109.2 . .
C6 C1 C2 118.4(4) . .
C6 C1 C7 120.8(4) . .
C2 C1 C7 120.8(4) . .
O3 C2 C3 118.1(4) . .
O3 C2 C1 121.5(4) . .
C3 C2 C1 120.4(4) . .
C4 C3 C2 120.3(4) . .
C4 C3 H3 119.8 . .
C2 C3 H3 119.8 . .
C3 C4 C5 120.3(4) . .
C3 C4 H4 119.8 . .
C5 C4 H4 119.8 . .
C6 C5 C4 119.2(4) . .
C6 C5 N1 115.6(4) . .
C4 C5 N1 125.1(4) . .
C5 C6 C1 121.4(4) . .
C5 C6 H5 119.3 . .
C1 C6 H5 119.3 . .
O1 C7 O2 120.1(4) . .
O1 C7 C1 121.3(4) . .
O2 C7 C1 118.6(4) . .
O1 C7 Ho1 59.5(2) . .
O2 C7 Ho1 60.6(2) . .
C1 C7 Ho1 178.6(3) . .
N3 C8 N6 111.8(4) . .
N3 C8 N2 127.7(4) . .
N6 C8 N2 120.4(4) . .
C14 C9 C10 118.7(4) . .
C14 C9 C15 118.6(4) . .
C10 C9 C15 122.7(4) . .
O6 C10 C11 118.1(4) . .
O6 C10 C9 122.5(4) . .
C11 C10 C9 119.4(4) . .
C12 C11 C10 121.0(5) . .
C12 C11 H6 119.5 . .
C10 C11 H6 119.5 . .
C11 C12 C13 120.7(4) . .
C11 C12 H7 119.6 . .
C13 C12 H7 119.6 . .
C12 C13 C14 118.9(4) . .
C12 C13 N7 116.5(4) . .
C14 C13 N7 124.7(4) . .
C9 C14 C13 121.3(4) . .
C9 C14 H8 119.4 . .
C13 C14 H8 119.4 . .
O4 C15 O5 123.6(4) . .
O4 C15 C9 119.0(4) . .
O5 C15 C9 117.4(4) . .
N9 C16 N12 112.7(4) . .
N9 C16 N8 119.9(4) . .
N12 C16 N8 127.5(4) . .
N2 N1 C5 115.3(4) . .
N1 N2 C8 112.3(4) . .
C8 N3 N4 104.9(4) . .
N5 N4 N3 109.2(4) . .
N4 N5 N6 109.6(3) . .
C8 N6 N5 104.6(4) . .
N8 N7 C13 115.7(4) . .
N7 N8 C16 113.1(4) . .
C16 N9 N10 103.9(4) . .
N11 N10 N9 109.1(4) . .
N10 N11 N12 110.9(4) . .
N10 N11 H9 124.5 . .
N12 N11 H9 124.5 . .
N11 N12 C16 103.4(4) . .

loop_
_geom_bond_atom_site_label_1
_geom_bond_atom_site_label_2
_geom_bond_distance
_geom_bond_site_symmetry_2
Ho1 O5 2.298(3) .
Ho1 O4 2.327(3) 2_657
Ho1 O7 2.360(3) .
Ho1 O8 2.362(3) .
Ho1 O10 2.362(3) .
Ho1 O9 2.369(4) .
Ho1 O1 2.449(3) .
Ho1 O2 2.472(3) .
Ho1 C7 2.835(4) .
O1 C7 1.255(5) .
O2 C7 1.271(5) .
O3 C2 1.347(5) .
O3 H1 0.8200 .
O4 C15 1.244(5) .
O4 Ho1 2.327(3) 2_657
O5 C15 1.265(5) .
O6 C10 1.336(5) .
O6 H2 0.8200 .
O7 H7A 0.8489 .
O7 H7B 0.8430 .
O8 H8A 0.8457 .
O8 H8B 0.8560 .
O9 H9A 0.7918 .
O9 H9B 0.8205 .
O10 H10A 0.8405 .
O10 H10B 0.8529 .
O11 H27 0.8369 .
O11 H28 0.8703 .
O12 H12A 0.8308 .
O12 H12B 0.8481 .
O13 H13A 0.8532 .
O13 H13B 0.8500 .
C1 C6 1.386(6) .
C1 C2 1.402(6) .
C1 C7 1.475(6) .
C2 C3 1.390(6) .
C3 C4 1.362(7) .
C3 H3 0.9300 .
C4 C5 1.403(6) .
C4 H4 0.9300 .
C5 C6 1.378(6) .
C5 N1 1.415(5) .
C6 H5 0.9300 .
C8 N3 1.326(5) .
C8 N6 1.329(5) .
C8 N2 1.406(6) .
C9 C14 1.386(6) .
C9 C10 1.409(6) .
C9 C15 1.489(6) .
C10 C11 1.388(6) .
C11 C12 1.362(7) .
C11 H6 0.9300 .
C12 C13 1.388(7) .
C12 H7 0.9300 .
C13 C14 1.393(6) .
C13 N7 1.418(6) .
C14 H8 0.9300 .
C16 N9 1.331(6) .
C16 N12 1.340(6) .
C16 N8 1.398(6) .
N1 N2 1.259(5) .
N3 N4 1.331(5) .
N4 N5 1.316(5) .
N5 N6 1.330(5) .
N7 N8 1.254(5) .
N9 N10 1.349(6) .
N10 N11 1.304(6) .
N11 N12 1.333(5) .
N11 H9 0.8600 .

loop_
_geom_torsion_atom_site_label_1
_geom_torsion_atom_site_label_2
_geom_torsion_atom_site_label_3
_geom_torsion_atom_site_label_4
_geom_torsion
_geom_torsion_site_symmetry_1
O5 Ho1 O1 C7 3.1(3) .
O4 Ho1 O1 C7 -134.0(3) 2_657
O7 Ho1 O1 C7 167.9(3) .
O8 Ho1 O1 C7 -80.5(3) .
O10 Ho1 O1 C7 126.3(3) .
O9 Ho1 O1 C7 79.2(3) .
O2 Ho1 O1 C7 0.1(2) .
O5 Ho1 O2 C7 -177.5(3) .
O4 Ho1 O2 C7 91.5(3) 2_657
O7 Ho1 O2 C7 -13.3(3) .
O8 Ho1 O2 C7 82.3(3) .
O10 Ho1 O2 C7 -129.1(3) .
O9 Ho1 O2 C7 -86.9(3) .
O1 Ho1 O2 C7 -0.1(2) .
O4 Ho1 O5 C15 -34.5(5) 2_657
O7 Ho1 O5 C15 51.2(7) .
O8 Ho1 O5 C15 -103.5(5) .
O10 Ho1 O5 C15 35.2(5) .
O9 Ho1 O5 C15 111.2(5) .
O1 Ho1 O5 C15 -176.6(5) .
O2 Ho1 O5 C15 -174.0(5) .
C7 Ho1 O5 C15 -175.2(5) .
C6 C1 C2 O3 179.4(4) .
C7 C1 C2 O3 -1.5(7) .
C6 C1 C2 C3 0.9(7) .
C7 C1 C2 C3 -180.0(4) .
O3 C2 C3 C4 -179.8(5) .
C1 C2 C3 C4 -1.3(8) .
C2 C3 C4 C5 0.5(8) .
C3 C4 C5 C6 0.7(8) .
C3 C4 C5 N1 -179.9(5) .
C4 C5 C6 C1 -1.1(7) .
N1 C5 C6 C1 179.5(4) .
C2 C1 C6 C5 0.3(7) .
C7 C1 C6 C5 -178.8(4) .
Ho1 O1 C7 O2 -0.1(4) .
Ho1 O1 C7 C1 178.7(4) .
Ho1 O2 C7 O1 0.1(4) .
Ho1 O2 C7 C1 -178.7(3) .
C6 C1 C7 O1 -3.3(7) .
C2 C1 C7 O1 177.6(4) .
C6 C1 C7 O2 175.6(4) .
C2 C1 C7 O2 -3.5(7) .
C6 C1 C7 Ho1 122(13) .
C2 C1 C7 Ho1 -57(13) .
O5 Ho1 C7 O1 -177.4(3) .
O4 Ho1 C7 O1 62.2(3) 2_657
O7 Ho1 C7 O1 -11.3(3) .
O8 Ho1 C7 O1 91.1(3) .
O10 Ho1 C7 O1 -92.1(3) .
O9 Ho1 C7 O1 -94.3(3) .
O2 Ho1 C7 O1 -179.9(4) .
O5 Ho1 C7 O2 2.4(3) .
O4 Ho1 C7 O2 -118.0(3) 2_657
O7 Ho1 C7 O2 168.6(3) .
O8 Ho1 C7 O2 -89.0(3) .
O10 Ho1 C7 O2 87.8(3) .
O9 Ho1 C7 O2 85.5(3) .
O1 Ho1 C7 O2 179.9(4) .
O5 Ho1 C7 C1 57(13) .
O4 Ho1 C7 C1 -64(13) 2_657
O7 Ho1 C7 C1 -137(13) .
O8 Ho1 C7 C1 -35(13) .
O10 Ho1 C7 C1 142(13) .
O9 Ho1 C7 C1 140(13) .
O1 Ho1 C7 C1 -126(13) .
O2 Ho1 C7 C1 54(13) .
C14 C9 C10 O6 179.8(4) .
C15 C9 C10 O6 0.0(7) .
C14 C9 C10 C11 0.8(7) .
C15 C9 C10 C11 -179.0(4) .
O6 C10 C11 C12 -179.3(5) .
C9 C10 C11 C12 -0.4(7) .
C10 C11 C12 C13 -0.1(8) .
C11 C12 C13 C14 0.1(7) .
C11 C12 C13 N7 -179.9(4) .
C10 C9 C14 C13 -0.8(7) .
C15 C9 C14 C13 179.0(4) .
C12 C13 C14 C9 0.4(7) .
N7 C13 C14 C9 -179.6(4) .
Ho1 O4 C15 O5 58.0(8) 2_657
Ho1 O4 C15 C9 -123.4(5) 2_657
Ho1 O5 C15 O4 9.4(8) .
Ho1 O5 C15 C9 -169.3(3) .
C14 C9 C15 O4 -5.3(6) .
C10 C9 C15 O4 174.5(4) .
C14 C9 C15 O5 173.4(4) .
C10 C9 C15 O5 -6.8(6) .
C6 C5 N1 N2 -171.5(4) .
C4 C5 N1 N2 9.0(7) .
C5 N1 N2 C8 -180.0(4) .
N3 C8 N2 N1 -2.6(7) .
N6 C8 N2 N1 -180.0(4) .
N6 C8 N3 N4 -0.2(6) .
N2 C8 N3 N4 -177.8(5) .
C8 N3 N4 N5 0.3(5) .
N3 N4 N5 N6 -0.3(5) .
N3 C8 N6 N5 0.0(6) .
N2 C8 N6 N5 177.8(4) .
N4 N5 N6 C8 0.1(5) .
C12 C13 N7 N8 179.1(4) .
C14 C13 N7 N8 -0.9(7) .
C13 N7 N8 C16 179.5(4) .
N9 C16 N8 N7 -177.0(4) .
N12 C16 N8 N7 2.1(7) .
N12 C16 N9 N10 0.5(5) .
N8 C16 N9 N10 179.7(4) .
C16 N9 N10 N11 -0.1(5) .
N9 N10 N11 N12 -0.3(6) .
N10 N11 N12 C16 0.6(5) .
N9 C16 N12 N11 -0.7(5) .
N8 C16 N12 N11 -179.8(4) .
